data_7001939
loop_
_publ_author_name
'Lorber, Christian'
'Vendier, Laure'

_publ_section_title
;
 Synthesis and structure of early transition metal NHC complexes
;
_journal_issue 35
_journal_name_full 'Dalton Transactions'
_journal_page_first 6972
_journal_paper_doi 10.1039/b905056f
_journal_year 2009
_chemical_compound_source 'synthesis as described'
_chemical_formula_moiety 'C44 H54 Cl2 N5 V1'
_chemical_formula_sum 'C44 H54 Cl2 N5 V'
_chemical_formula_weight 774.76
_chemical_name_systematic
;
?
;
_space_group_IT_number 14
_symmetry_cell_setting monoclinic
_symmetry_Int_Tables_number 14
_symmetry_space_group_name_Hall '-P 2yn'
_symmetry_space_group_name_H-M 'P 1 21/n 1'
_atom_sites_solution_hydrogens geom
_atom_sites_solution_primary direct
_atom_sites_solution_secondary difmap
_cell_angle_alpha 90
_cell_angle_beta 93.688(7)
_cell_angle_gamma 90
_cell_formula_units_Z 4
_cell_length_a 15.1034(14)
_cell_length_b 11.5170(11)
_cell_length_c 24.931(2)
_cell_measurement_reflns_used 2737
_cell_measurement_temperature 180(2)
_cell_measurement_theta_max 32.2222
_cell_measurement_theta_min 2.7066
_cell_measurement_wavelength 0.71073
_cell_volume 4327.7(7)
_computing_cell_refinement 'CrysAlis RED, Oxford Diffraction Ltd.'
_computing_data_collection 'CrysAlis CCD, Oxford Diffraction Ltd.'
_computing_data_reduction 'CrysAlis RED, Oxford Diffraction Ltd.'
_computing_molecular_graphics 'Ortep-3 for Windows (Farrugia, 1997)'
_computing_publication_material 'WinGX publication routines (Farrugia, 1999)'
_computing_structure_refinement 'SHELXL-97 (Sheldrick, 1997)'
_computing_structure_solution 'SHELXS-97 (Sheldrick, 1997)'
_diffrn_ambient_temperature 180
_diffrn_measured_fraction_theta_full 0.998
_diffrn_measured_fraction_theta_max 0.998
_diffrn_measurement_device_type 'Oxford-Diffraction XCALIBUR'
_diffrn_measurement_method \w-\f
_diffrn_radiation_monochromator graphite
_diffrn_radiation_source 'fine-focus sealed tube'
_diffrn_radiation_type MoK\a
_diffrn_radiation_wavelength 0.71073
_diffrn_reflns_av_R_equivalents 0.0646
_diffrn_reflns_av_unetI/netI 0.1093
_diffrn_reflns_limit_h_max 18
_diffrn_reflns_limit_h_min -18
_diffrn_reflns_limit_k_max 14
_diffrn_reflns_limit_k_min -13
_diffrn_reflns_limit_l_max 31
_diffrn_reflns_limit_l_min -31
_diffrn_reflns_number 31986
_diffrn_reflns_theta_full 26.31
_diffrn_reflns_theta_max 26.31
_diffrn_reflns_theta_min 3.22
_diffrn_standards_decay_% 0
_diffrn_standards_interval_count 0
_diffrn_standards_interval_time 0
_diffrn_standards_number 0
_exptl_absorpt_coefficient_mu 0.388
_exptl_absorpt_correction_T_max 0.9676
_exptl_absorpt_correction_T_min 0.8988
_exptl_absorpt_correction_type multi-scan
_exptl_absorpt_process_details
;
[c.f. r.h. blessing, acta cryst. (1995), a51, 33-38]
;
_exptl_crystal_colour pink
_exptl_crystal_density_diffrn 1.189
_exptl_crystal_density_method 'not measured'
_exptl_crystal_description losange
_exptl_crystal_F_000 1640
_exptl_crystal_size_max 0.3078
_exptl_crystal_size_mid 0.2912
_exptl_crystal_size_min 0.0775
_refine_diff_density_max 0.242
_refine_diff_density_min -0.226
_refine_diff_density_rms 0.046
_refine_ls_extinction_method none
_refine_ls_goodness_of_fit_ref 0.869
_refine_ls_hydrogen_treatment constr
_refine_ls_matrix_type full
_refine_ls_number_parameters 483
_refine_ls_number_reflns 8847
_refine_ls_number_restraints 0
_refine_ls_restrained_S_all 0.869
_refine_ls_R_factor_all 0.1122
_refine_ls_R_factor_gt 0.0445
_refine_ls_shift/su_max 0.016
_refine_ls_shift/su_mean 0
_refine_ls_structure_factor_coef Fsqd
_refine_ls_weighting_details 'calc w=1/[\s^2^(Fo^2^)+(0.0365P)^2^+0.0000P] where P=(Fo^2^+2Fc^2^)/3'
_refine_ls_weighting_scheme calc
_refine_ls_wR_factor_gt 0.0797
_refine_ls_wR_factor_ref 0.0959
_reflns_number_gt 4713
_reflns_number_total 8847
_reflns_threshold_expression >2\s(I)
_cod_data_source_file b905056f.txt
_cod_data_source_block 2
_cod_original_sg_symbol_H-M 'P 21/n'
_cod_database_code 7001939

loop_
_symmetry_equiv_pos_as_xyz
'x, y, z'
'-x+1/2, y+1/2, -z+1/2'
'-x, -y, -z'
'x-1/2, -y-1/2, z-1/2'

loop_
_atom_site_label
_atom_site_type_symbol
_atom_site_fract_x
_atom_site_fract_y
_atom_site_fract_z
_atom_site_U_iso_or_equiv
_atom_site_adp_type
_atom_site_occupancy
_atom_site_symmetry_multiplicity
_atom_site_calc_flag
_atom_site_refinement_flags
_atom_site_disorder_assembly
_atom_site_disorder_group
C1 C 1.0656(2) 0.1527(3) 0.91762(13) 0.0645(10) Uani 1 1 d . . .
H1A H 1.1103 0.183 0.9442 0.097 Uiso 1 1 calc R . .
H1B H 1.0949 0.1077 0.8905 0.097 Uiso 1 1 calc R . .
H1C H 1.0242 0.1025 0.9356 0.097 Uiso 1 1 calc R . .
C2 C 0.9720(2) 0.3143(3) 0.93275(12) 0.0687(10) Uani 1 1 d . . .
H2A H 0.9332 0.2615 0.9512 0.103 Uiso 1 1 calc R . .
H2B H 0.9366 0.3773 0.9159 0.103 Uiso 1 1 calc R . .
H2C H 1.0166 0.3469 0.9588 0.103 Uiso 1 1 calc R . .
C3 C 0.89543(16) 0.1828(2) 0.78656(11) 0.0298(6) Uani 1 1 d . . .
C4 C 0.78685(18) 0.1042(2) 0.72991(13) 0.0452(8) Uani 1 1 d . . .
H4 H 0.7562 0.0786 0.6976 0.054 Uiso 1 1 calc R . .
C5 C 0.75758(19) 0.1002(3) 0.77870(13) 0.0484(8) Uani 1 1 d . . .
H5 H 0.7022 0.0702 0.7883 0.058 Uiso 1 1 calc R . .
C6 C 0.92201(16) 0.1579(2) 0.68807(10) 0.0311(7) Uani 1 1 d . . .
C7 C 0.91121(17) 0.2521(2) 0.65369(11) 0.0346(7) Uani 1 1 d . . .
C8 C 0.95146(18) 0.2463(2) 0.60496(11) 0.0434(8) Uani 1 1 d . . .
H8 H 0.9451 0.3102 0.581 0.052 Uiso 1 1 calc R . .
C9 C 1.00029(19) 0.1510(3) 0.59016(12) 0.0465(8) Uani 1 1 d . . .
C10 C 1.00831(18) 0.0587(2) 0.62585(12) 0.0437(8) Uani 1 1 d . . .
H10 H 1.0416 -0.0074 0.6164 0.052 Uiso 1 1 calc R . .
C11 C 0.96954(18) 0.0592(2) 0.67472(11) 0.0380(7) Uani 1 1 d . . .
C12 C 0.85717(18) 0.3559(2) 0.66761(11) 0.0445(8) Uani 1 1 d . . .
H12A H 0.7996 0.3302 0.6793 0.067 Uiso 1 1 calc R . .
H12B H 0.8479 0.4059 0.6359 0.067 Uiso 1 1 calc R . .
H12C H 0.8887 0.3995 0.6967 0.067 Uiso 1 1 calc R . .
C13 C 1.0430(2) 0.1484(3) 0.53684(13) 0.0749(11) Uani 1 1 d . . .
H13A H 1.0828 0.2151 0.5345 0.112 Uiso 1 1 calc R . .
H13B H 0.9968 0.1519 0.5074 0.112 Uiso 1 1 calc R . .
H13C H 1.0769 0.0764 0.5341 0.112 Uiso 1 1 calc R . .
C14 C 0.9783(2) -0.0439(2) 0.71133(11) 0.0516(9) Uani 1 1 d . . .
H14A H 1.0093 -0.1064 0.6936 0.077 Uiso 1 1 calc R . .
H14B H 0.9191 -0.0707 0.7197 0.077 Uiso 1 1 calc R . .
H14C H 1.012 -0.022 0.7447 0.077 Uiso 1 1 calc R . .
C15 C 0.81579(17) 0.1395(2) 0.87062(11) 0.0379(7) Uani 1 1 d . . .
C16 C 0.76400(18) 0.2184(3) 0.89668(13) 0.0504(8) Uani 1 1 d . . .
C17 C 0.7543(2) 0.2018(3) 0.95144(13) 0.0625(10) Uani 1 1 d . . .
H17 H 0.7206 0.2563 0.9702 0.075 Uiso 1 1 calc R . .
C18 C 0.7922(2) 0.1087(3) 0.97907(13) 0.0651(10) Uani 1 1 d . . .
C19 C 0.8412(2) 0.0303(3) 0.95129(13) 0.0566(9) Uani 1 1 d . . .
H19 H 0.867 -0.0344 0.97 0.068 Uiso 1 1 calc R . .
C20 C 0.85400(18) 0.0428(3) 0.89696(12) 0.0435(8) Uani 1 1 d . . .
C21 C 0.71975(19) 0.3202(3) 0.86794(14) 0.0649(10) Uani 1 1 d . . .
H21A H 0.7649 0.3769 0.859 0.097 Uiso 1 1 calc R . .
H21B H 0.678 0.3566 0.8913 0.097 Uiso 1 1 calc R . .
H21C H 0.6876 0.2932 0.8349 0.097 Uiso 1 1 calc R . .
C22 C 0.9061(2) -0.0450(3) 0.86703(12) 0.0569(9) Uani 1 1 d . . .
H22A H 0.8679 -0.0788 0.8378 0.085 Uiso 1 1 calc R . .
H22B H 0.9273 -0.1065 0.8918 0.085 Uiso 1 1 calc R . .
H22C H 0.9569 -0.0067 0.852 0.085 Uiso 1 1 calc R . .
C23 C 0.7809(2) 0.0933(4) 1.03844(14) 0.1003(15) Uani 1 1 d . . .
H23A H 0.7389 0.0301 1.0437 0.15 Uiso 1 1 calc R . .
H23B H 0.7581 0.1655 1.0532 0.15 Uiso 1 1 calc R . .
H23C H 0.8383 0.0745 1.0569 0.15 Uiso 1 1 calc R . .
C24 C 1.12010(16) 0.4175(2) 0.81466(10) 0.0270(6) Uani 1 1 d . . .
C25 C 1.22371(19) 0.5376(3) 0.78132(14) 0.0560(9) Uani 1 1 d . . .
H25 H 1.2533 0.5851 0.757 0.067 Uiso 1 1 calc R . .
C26 C 1.24987(19) 0.5141(3) 0.83193(14) 0.0586(9) Uani 1 1 d . . .
H26 H 1.3022 0.5421 0.8508 0.07 Uiso 1 1 calc R . .
C27 C 1.09496(17) 0.4992(2) 0.72090(11) 0.0335(7) Uani 1 1 d . . .
C28 C 1.11524(18) 0.4353(2) 0.67634(12) 0.0401(7) Uani 1 1 d . . .
C29 C 1.07469(19) 0.4682(3) 0.62691(12) 0.0456(8) Uani 1 1 d . . .
H29 H 1.0881 0.426 0.5957 0.055 Uiso 1 1 calc R . .
C30 C 1.0160(2) 0.5594(3) 0.62151(12) 0.0460(8) Uani 1 1 d . . .
C31 C 0.99837(19) 0.6211(2) 0.66736(13) 0.0471(8) Uani 1 1 d . . .
H31 H 0.9574 0.6837 0.6644 0.057 Uiso 1 1 calc R . .
C32 C 1.03845(19) 0.5945(2) 0.71728(12) 0.0396(7) Uani 1 1 d . . .
C33 C 1.1805(2) 0.3368(3) 0.68012(12) 0.0615(10) Uani 1 1 d . . .
H33A H 1.2395 0.3667 0.6916 0.092 Uiso 1 1 calc R . .
H33B H 1.1827 0.2996 0.6449 0.092 Uiso 1 1 calc R . .
H33C H 1.162 0.2798 0.7064 0.092 Uiso 1 1 calc R . .
C34 C 0.9732(2) 0.5932(3) 0.56742(13) 0.0744(11) Uani 1 1 d . . .
H34A H 1.0173 0.5892 0.5403 0.112 Uiso 1 1 calc R . .
H34B H 0.9502 0.6726 0.5692 0.112 Uiso 1 1 calc R . .
H34C H 0.9243 0.5398 0.5576 0.112 Uiso 1 1 calc R . .
C35 C 1.0245(2) 0.6711(2) 0.76502(12) 0.0559(9) Uani 1 1 d . . .
H35A H 1.0748 0.7244 0.7706 0.084 Uiso 1 1 calc R . .
H35B H 1.0199 0.6229 0.7971 0.084 Uiso 1 1 calc R . .
H35C H 0.9697 0.7159 0.7583 0.084 Uiso 1 1 calc R . .
C36 C 1.19304(17) 0.4141(2) 0.90853(12) 0.0385(7) Uani 1 1 d . . .
C37 C 1.15105(19) 0.4882(3) 0.94299(13) 0.0503(8) Uani 1 1 d . . .
C38 C 1.1632(2) 0.4664(3) 0.99757(13) 0.0618(10) Uani 1 1 d . . .
H38 H 1.1351 0.5159 1.0218 0.074 Uiso 1 1 calc R . .
C39 C 1.2142(2) 0.3761(3) 1.01817(13) 0.0600(10) Uani 1 1 d . . .
C40 C 1.25707(19) 0.3066(3) 0.98267(13) 0.0562(9) Uani 1 1 d . . .
H40 H 1.2937 0.2451 0.9965 0.067 Uiso 1 1 calc R . .
C41 C 1.24820(18) 0.3241(2) 0.92739(12) 0.0431(8) Uani 1 1 d . . .
C42 C 1.0937(2) 0.5880(3) 0.92132(13) 0.0674(10) Uani 1 1 d . . .
H42A H 1.1287 0.6382 0.899 0.101 Uiso 1 1 calc R . .
H42B H 1.0728 0.633 0.9514 0.101 Uiso 1 1 calc R . .
H42C H 1.0427 0.5572 0.8996 0.101 Uiso 1 1 calc R . .
C43 C 1.2946(2) 0.2475(3) 0.88928(12) 0.0580(9) Uani 1 1 d . . .
H43A H 1.2508 0.213 0.8633 0.087 Uiso 1 1 calc R . .
H43B H 1.3264 0.1858 0.9095 0.087 Uiso 1 1 calc R . .
H43C H 1.3369 0.2939 0.8701 0.087 Uiso 1 1 calc R . .
C44 C 1.2238(2) 0.3541(3) 1.07825(13) 0.0913(13) Uani 1 1 d . . .
H44A H 1.226 0.2703 1.085 0.137 Uiso 1 1 calc R . .
H44B H 1.173 0.3876 1.0953 0.137 Uiso 1 1 calc R . .
H44C H 1.2787 0.3902 1.0934 0.137 Uiso 1 1 calc R . .
N1 N 1.01640(14) 0.25035(19) 0.89140(8) 0.0367(6) Uani 1 1 d . . .
N2 N 0.87062(13) 0.15278(17) 0.73491(9) 0.0313(5) Uani 1 1 d . . .
N3 N 0.82305(14) 0.14798(18) 0.81317(9) 0.0351(6) Uani 1 1 d . . .
N4 N 1.14460(14) 0.47872(18) 0.77121(9) 0.0358(6) Uani 1 1 d . . .
N5 N 1.18736(14) 0.44152(19) 0.85222(9) 0.0370(6) Uani 1 1 d . . .
Cl1 Cl 1.10954(4) 0.14921(6) 0.78858(3) 0.0474(2) Uani 1 1 d . . .
Cl2 Cl 0.90713(4) 0.44725(6) 0.81338(3) 0.0466(2) Uani 1 1 d . . .
V1 V 1.01002(3) 0.28903(4) 0.820152(17) 0.02457(12) Uani 1 1 d . . .

loop_
_atom_site_aniso_label
_atom_site_aniso_U_11
_atom_site_aniso_U_22
_atom_site_aniso_U_33
_atom_site_aniso_U_23
_atom_site_aniso_U_13
_atom_site_aniso_U_12
C1 0.051(2) 0.086(3) 0.055(2) 0.031(2) -0.0100(17) -0.0092(19)
C2 0.082(3) 0.088(3) 0.039(2) -0.0143(19) 0.0200(18) -0.018(2)
C3 0.0263(15) 0.0292(16) 0.0338(17) 0.0058(13) 0.0012(13) -0.0011(12)
C4 0.0383(19) 0.0464(19) 0.049(2) 0.0066(16) -0.0105(16) -0.0190(15)
C5 0.0327(18) 0.055(2) 0.056(2) 0.0138(17) -0.0081(16) -0.0223(15)
C6 0.0323(16) 0.0321(17) 0.0280(16) -0.0003(13) -0.0061(13) -0.0077(13)
C7 0.0340(16) 0.0293(16) 0.0394(18) 0.0034(14) -0.0056(14) -0.0047(13)
C8 0.052(2) 0.0393(19) 0.0384(19) 0.0083(15) -0.0035(15) -0.0075(15)
C9 0.051(2) 0.047(2) 0.041(2) -0.0071(17) 0.0028(15) -0.0059(17)
C10 0.0450(19) 0.0373(19) 0.048(2) -0.0112(16) -0.0027(15) 0.0019(15)
C11 0.0461(19) 0.0281(17) 0.0382(19) -0.0039(15) -0.0094(15) -0.0056(14)
C12 0.0490(19) 0.0350(18) 0.049(2) 0.0069(15) 0.0004(15) 0.0040(15)
C13 0.100(3) 0.072(3) 0.054(2) -0.006(2) 0.023(2) -0.004(2)
C14 0.074(2) 0.0261(17) 0.053(2) -0.0003(15) -0.0108(17) -0.0020(16)
C15 0.0256(16) 0.0477(19) 0.0409(19) 0.0158(16) 0.0060(13) -0.0072(14)
C16 0.0282(17) 0.065(2) 0.059(2) 0.0200(19) 0.0147(15) 0.0028(16)
C17 0.048(2) 0.080(3) 0.064(2) 0.018(2) 0.0351(17) 0.0123(19)
C18 0.049(2) 0.093(3) 0.055(2) 0.028(2) 0.0249(18) 0.006(2)
C19 0.046(2) 0.071(2) 0.054(2) 0.0328(19) 0.0142(17) 0.0010(18)
C20 0.0323(17) 0.048(2) 0.051(2) 0.0144(17) 0.0078(15) -0.0038(15)
C21 0.0357(19) 0.071(2) 0.089(3) 0.025(2) 0.0129(18) 0.0068(17)
C22 0.062(2) 0.046(2) 0.063(2) 0.0171(17) 0.0060(18) 0.0032(17)
C23 0.101(3) 0.137(4) 0.069(3) 0.042(3) 0.050(2) 0.024(3)
C24 0.0220(15) 0.0255(15) 0.0339(17) -0.0031(13) 0.0054(12) 0.0010(11)
C25 0.0366(19) 0.064(2) 0.068(3) 0.0162(19) 0.0034(17) -0.0270(17)
C26 0.0328(19) 0.069(2) 0.073(3) 0.003(2) -0.0043(17) -0.0247(17)
C27 0.0332(16) 0.0317(17) 0.0365(18) 0.0081(14) 0.0103(14) -0.0074(14)
C28 0.0365(18) 0.0427(19) 0.042(2) 0.0089(16) 0.0148(15) -0.0023(14)
C29 0.053(2) 0.046(2) 0.039(2) 0.0046(15) 0.0174(16) -0.0060(16)
C30 0.051(2) 0.043(2) 0.045(2) 0.0116(17) 0.0075(16) -0.0061(16)
C31 0.050(2) 0.0310(18) 0.061(2) 0.0130(17) 0.0125(17) -0.0016(15)
C32 0.0466(19) 0.0267(16) 0.047(2) 0.0109(15) 0.0137(15) -0.0052(14)
C33 0.069(2) 0.067(2) 0.052(2) 0.0079(18) 0.0260(17) 0.0236(19)
C34 0.085(3) 0.081(3) 0.056(2) 0.021(2) -0.005(2) 0.005(2)
C35 0.080(2) 0.0320(18) 0.057(2) 0.0002(16) 0.0136(18) 0.0026(16)
C36 0.0293(17) 0.0441(19) 0.0407(19) -0.0068(15) -0.0074(14) -0.0054(14)
C37 0.0382(19) 0.057(2) 0.054(2) -0.0104(18) -0.0113(16) 0.0096(16)
C38 0.058(2) 0.083(3) 0.042(2) -0.0214(19) -0.0134(17) 0.021(2)
C39 0.049(2) 0.084(3) 0.044(2) -0.007(2) -0.0202(17) 0.016(2)
C40 0.048(2) 0.064(2) 0.054(2) -0.0092(19) -0.0217(17) 0.0193(17)
C41 0.0326(17) 0.050(2) 0.045(2) -0.0100(15) -0.0100(14) 0.0061(14)
C42 0.072(2) 0.068(2) 0.061(2) -0.0137(19) -0.0072(19) 0.029(2)
C43 0.052(2) 0.064(2) 0.058(2) -0.0121(18) -0.0039(16) 0.0171(17)
C44 0.100(3) 0.126(3) 0.044(2) -0.009(2) -0.024(2) 0.039(3)
N1 0.0353(14) 0.0475(15) 0.0274(13) 0.0017(11) 0.0016(11) -0.0081(11)
N2 0.0316(13) 0.0280(13) 0.0335(14) 0.0036(11) -0.0043(11) -0.0113(10)
N3 0.0270(13) 0.0393(14) 0.0387(15) 0.0107(11) -0.0010(11) -0.0095(11)
N4 0.0290(13) 0.0388(15) 0.0402(15) 0.0044(12) 0.0066(11) -0.0092(11)
N5 0.0226(13) 0.0429(15) 0.0449(16) -0.0012(12) -0.0017(11) -0.0076(11)
Cl1 0.0338(4) 0.0435(5) 0.0660(5) -0.0192(4) 0.0123(4) 0.0022(3)
Cl2 0.0290(4) 0.0351(4) 0.0758(6) 0.0047(4) 0.0033(4) 0.0067(3)
V1 0.0199(2) 0.0273(3) 0.0268(3) 0.0006(2) 0.00366(18) -0.0007(2)

loop_
_atom_type_symbol
_atom_type_description
_atom_type_scat_dispersion_real
_atom_type_scat_dispersion_imag
_atom_type_scat_source
C C 0.0033 0.0016 'International Tables Vol C Tables 4.2.6.8 and 6.1.1.4'
H H 0 0 'International Tables Vol C Tables 4.2.6.8 and 6.1.1.4'
N N 0.0061 0.0033 'International Tables Vol C Tables 4.2.6.8 and 6.1.1.4'
Cl Cl 0.1484 0.1585 'International Tables Vol C Tables 4.2.6.8 and 6.1.1.4'
V V 0.3005 0.5294 'International Tables Vol C Tables 4.2.6.8 and 6.1.1.4'

loop_
_geom_angle_atom_site_label_1
_geom_angle_atom_site_label_2
_geom_angle_atom_site_label_3
_geom_angle
_geom_angle_site_symmetry_1
_geom_angle_site_symmetry_3
_geom_angle_publ_flag
N1 C1 H1A 109.5 . . ?
N1 C1 H1B 109.5 . . ?
H1A C1 H1B 109.5 . . ?
N1 C1 H1C 109.5 . . ?
H1A C1 H1C 109.5 . . ?
H1B C1 H1C 109.5 . . ?
N1 C2 H2A 109.5 . . ?
N1 C2 H2B 109.5 . . ?
H2A C2 H2B 109.5 . . ?
N1 C2 H2C 109.5 . . ?
H2A C2 H2C 109.5 . . ?
H2B C2 H2C 109.5 . . ?
N2 C3 N3 101.7(2) . . ?
N2 C3 V1 130.66(18) . . ?
N3 C3 V1 126.79(19) . . ?
C5 C4 N2 106.8(3) . . ?
C5 C4 H4 126.6 . . ?
N2 C4 H4 126.6 . . ?
C4 C5 N3 106.9(3) . . ?
C4 C5 H5 126.6 . . ?
N3 C5 H5 126.6 . . ?
C7 C6 C11 122.1(2) . . ?
C7 C6 N2 119.0(2) . . ?
C11 C6 N2 118.1(2) . . ?
C6 C7 C8 117.4(3) . . ?
C6 C7 C12 121.7(2) . . ?
C8 C7 C12 120.9(2) . . ?
C9 C8 C7 122.6(3) . . ?
C9 C8 H8 118.7 . . ?
C7 C8 H8 118.7 . . ?
C8 C9 C10 117.5(3) . . ?
C8 C9 C13 120.9(3) . . ?
C10 C9 C13 121.5(3) . . ?
C11 C10 C9 122.4(3) . . ?
C11 C10 H10 118.8 . . ?
C9 C10 H10 118.8 . . ?
C10 C11 C6 117.8(3) . . ?
C10 C11 C14 120.4(3) . . ?
C6 C11 C14 121.8(3) . . ?
C7 C12 H12A 109.5 . . ?
C7 C12 H12B 109.5 . . ?
H12A C12 H12B 109.5 . . ?
C7 C12 H12C 109.5 . . ?
H12A C12 H12C 109.5 . . ?
H12B C12 H12C 109.5 . . ?
C9 C13 H13A 109.5 . . ?
C9 C13 H13B 109.5 . . ?
H13A C13 H13B 109.5 . . ?
C9 C13 H13C 109.5 . . ?
H13A C13 H13C 109.5 . . ?
H13B C13 H13C 109.5 . . ?
C11 C14 H14A 109.5 . . ?
C11 C14 H14B 109.5 . . ?
H14A C14 H14B 109.5 . . ?
C11 C14 H14C 109.5 . . ?
H14A C14 H14C 109.5 . . ?
H14B C14 H14C 109.5 . . ?
C16 C15 C20 122.0(3) . . ?
C16 C15 N3 120.0(2) . . ?
C20 C15 N3 117.6(3) . . ?
C15 C16 C17 117.8(3) . . ?
C15 C16 C21 122.2(3) . . ?
C17 C16 C21 120.0(3) . . ?
C18 C17 C16 121.9(3) . . ?
C18 C17 H17 119.1 . . ?
C16 C17 H17 119.1 . . ?
C17 C18 C19 118.4(3) . . ?
C17 C18 C23 120.7(3) . . ?
C19 C18 C23 120.9(3) . . ?
C18 C19 C20 122.3(3) . . ?
C18 C19 H19 118.8 . . ?
C20 C19 H19 118.8 . . ?
C19 C20 C15 117.5(3) . . ?
C19 C20 C22 121.6(3) . . ?
C15 C20 C22 121.0(3) . . ?
C16 C21 H21A 109.5 . . ?
C16 C21 H21B 109.5 . . ?
H21A C21 H21B 109.5 . . ?
C16 C21 H21C 109.5 . . ?
H21A C21 H21C 109.5 . . ?
H21B C21 H21C 109.5 . . ?
C20 C22 H22A 109.5 . . ?
C20 C22 H22B 109.5 . . ?
H22A C22 H22B 109.5 . . ?
C20 C22 H22C 109.5 . . ?
H22A C22 H22C 109.5 . . ?
H22B C22 H22C 109.5 . . ?
C18 C23 H23A 109.5 . . ?
C18 C23 H23B 109.5 . . ?
H23A C23 H23B 109.5 . . ?
C18 C23 H23C 109.5 . . ?
H23A C23 H23C 109.5 . . ?
H23B C23 H23C 109.5 . . ?
N4 C24 N5 102.3(2) . . ?
N4 C24 V1 129.17(18) . . ?
N5 C24 V1 127.97(19) . . ?
C26 C25 N4 105.9(3) . . ?
C26 C25 H25 127 . . ?
N4 C25 H25 127 . . ?
C25 C26 N5 107.7(3) . . ?
C25 C26 H26 126.2 . . ?
N5 C26 H26 126.2 . . ?
C28 C27 C32 122.3(3) . . ?
C28 C27 N4 118.9(2) . . ?
C32 C27 N4 118.0(3) . . ?
C27 C28 C29 117.2(3) . . ?
C27 C28 C33 122.0(3) . . ?
C29 C28 C33 120.7(3) . . ?
C30 C29 C28 122.6(3) . . ?
C30 C29 H29 118.7 . . ?
C28 C29 H29 118.7 . . ?
C29 C30 C31 117.9(3) . . ?
C29 C30 C34 121.4(3) . . ?
C31 C30 C34 120.7(3) . . ?
C32 C31 C30 122.1(3) . . ?
C32 C31 H31 118.9 . . ?
C30 C31 H31 118.9 . . ?
C31 C32 C27 117.7(3) . . ?
C31 C32 C35 120.3(3) . . ?
C27 C32 C35 121.8(3) . . ?
C28 C33 H33A 109.5 . . ?
C28 C33 H33B 109.5 . . ?
H33A C33 H33B 109.5 . . ?
C28 C33 H33C 109.5 . . ?
H33A C33 H33C 109.5 . . ?
H33B C33 H33C 109.5 . . ?
C30 C34 H34A 109.5 . . ?
C30 C34 H34B 109.5 . . ?
H34A C34 H34B 109.5 . . ?
C30 C34 H34C 109.5 . . ?
H34A C34 H34C 109.5 . . ?
H34B C34 H34C 109.5 . . ?
C32 C35 H35A 109.5 . . ?
C32 C35 H35B 109.5 . . ?
H35A C35 H35B 109.5 . . ?
C32 C35 H35C 109.5 . . ?
H35A C35 H35C 109.5 . . ?
H35B C35 H35C 109.5 . . ?
C41 C36 C37 122.3(3) . . ?
C41 C36 N5 119.4(3) . . ?
C37 C36 N5 117.9(3) . . ?
C38 C37 C36 117.3(3) . . ?
C38 C37 C42 121.6(3) . . ?
C36 C37 C42 121.1(3) . . ?
C39 C38 C37 122.7(3) . . ?
C39 C38 H38 118.7 . . ?
C37 C38 H38 118.7 . . ?
C38 C39 C40 118.2(3) . . ?
C38 C39 C44 120.8(3) . . ?
C40 C39 C44 121.0(3) . . ?
C39 C40 C41 122.1(3) . . ?
C39 C40 H40 119 . . ?
C41 C40 H40 119 . . ?
C40 C41 C36 117.4(3) . . ?
C40 C41 C43 121.5(3) . . ?
C36 C41 C43 121.1(3) . . ?
C37 C42 H42A 109.5 . . ?
C37 C42 H42B 109.5 . . ?
H42A C42 H42B 109.5 . . ?
C37 C42 H42C 109.5 . . ?
H42A C42 H42C 109.5 . . ?
H42B C42 H42C 109.5 . . ?
C41 C43 H43A 109.5 . . ?
C41 C43 H43B 109.5 . . ?
H43A C43 H43B 109.5 . . ?
C41 C43 H43C 109.5 . . ?
H43A C43 H43C 109.5 . . ?
H43B C43 H43C 109.5 . . ?
C39 C44 H44A 109.5 . . ?
C39 C44 H44B 109.5 . . ?
H44A C44 H44B 109.5 . . ?
C39 C44 H44C 109.5 . . ?
H44A C44 H44C 109.5 . . ?
H44B C44 H44C 109.5 . . ?
C2 N1 C1 108.2(2) . . ?
C2 N1 V1 124.3(2) . . ?
C1 N1 V1 127.53(19) . . ?
C3 N2 C4 112.5(2) . . ?
C3 N2 C6 128.6(2) . . ?
C4 N2 C6 118.7(2) . . ?
C3 N3 C5 112.1(2) . . ?
C3 N3 C15 127.6(2) . . ?
C5 N3 C15 119.5(2) . . ?
C24 N4 C25 112.6(2) . . ?
C24 N4 C27 128.7(2) . . ?
C25 N4 C27 118.3(2) . . ?
C24 N5 C26 111.5(2) . . ?
C24 N5 C36 128.4(2) . . ?
C26 N5 C36 119.5(2) . . ?
N1 V1 C24 103.17(9) . . ?
N1 V1 C3 102.80(9) . . ?
C24 V1 C3 154.02(10) . . ?
N1 V1 Cl1 99.33(7) . . ?
C24 V1 Cl1 86.53(6) . . ?
C3 V1 Cl1 89.77(7) . . ?
N1 V1 Cl2 104.32(7) . . ?
C24 V1 Cl2 88.50(6) . . ?
C3 V1 Cl2 84.65(7) . . ?
Cl1 V1 Cl2 156.34(3) . . ?

loop_
_geom_bond_atom_site_label_1
_geom_bond_atom_site_label_2
_geom_bond_distance
_geom_bond_site_symmetry_2
_geom_bond_publ_flag
C1 N1 1.477(3) . ?
C1 H1A 0.98 . ?
C1 H1B 0.98 . ?
C1 H1C 0.98 . ?
C2 N1 1.464(3) . ?
C2 H2A 0.98 . ?
C2 H2B 0.98 . ?
C2 H2C 0.98 . ?
C3 N2 1.362(3) . ?
C3 N3 1.374(3) . ?
C3 V1 2.238(3) . ?
C4 C5 1.322(4) . ?
C4 N2 1.382(3) . ?
C4 H4 0.95 . ?
C5 N3 1.382(3) . ?
C5 H5 0.95 . ?
C6 C7 1.386(3) . ?
C6 C11 1.396(3) . ?
C6 N2 1.444(3) . ?
C7 C8 1.395(4) . ?
C7 C12 1.501(3) . ?
C8 C9 1.385(4) . ?
C8 H8 0.95 . ?
C9 C10 1.387(4) . ?
C9 C13 1.514(4) . ?
C10 C11 1.385(4) . ?
C10 H10 0.95 . ?
C11 C14 1.498(3) . ?
C12 H12A 0.98 . ?
C12 H12B 0.98 . ?
C12 H12C 0.98 . ?
C13 H13A 0.98 . ?
C13 H13B 0.98 . ?
C13 H13C 0.98 . ?
C14 H14A 0.98 . ?
C14 H14B 0.98 . ?
C14 H14C 0.98 . ?
C15 C16 1.387(4) . ?
C15 C20 1.399(4) . ?
C15 N3 1.447(3) . ?
C16 C17 1.396(4) . ?
C16 C21 1.508(4) . ?
C17 C18 1.380(4) . ?
C17 H17 0.95 . ?
C18 C19 1.381(4) . ?
C18 C23 1.511(4) . ?
C19 C20 1.388(4) . ?
C19 H19 0.95 . ?
C20 C22 1.508(4) . ?
C21 H21A 0.98 . ?
C21 H21B 0.98 . ?
C21 H21C 0.98 . ?
C22 H22A 0.98 . ?
C22 H22B 0.98 . ?
C22 H22C 0.98 . ?
C23 H23A 0.98 . ?
C23 H23B 0.98 . ?
C23 H23C 0.98 . ?
C24 N4 1.363(3) . ?
C24 N5 1.365(3) . ?
C24 V1 2.237(2) . ?
C25 C26 1.326(4) . ?
C25 N4 1.383(3) . ?
C25 H25 0.95 . ?
C26 N5 1.381(3) . ?
C26 H26 0.95 . ?
C27 C28 1.384(4) . ?
C27 C32 1.389(3) . ?
C27 N4 1.439(3) . ?
C28 C29 1.393(4) . ?
C28 C33 1.502(4) . ?
C29 C30 1.375(4) . ?
C29 H29 0.95 . ?
C30 C31 1.386(4) . ?
C30 C34 1.509(4) . ?
C31 C32 1.383(4) . ?
C31 H31 0.95 . ?
C32 C35 1.508(4) . ?
C33 H33A 0.98 . ?
C33 H33B 0.98 . ?
C33 H33C 0.98 . ?
C34 H34A 0.98 . ?
C34 H34B 0.98 . ?
C34 H34C 0.98 . ?
C35 H35A 0.98 . ?
C35 H35B 0.98 . ?
C35 H35C 0.98 . ?
C36 C41 1.392(4) . ?
C36 C37 1.393(4) . ?
C36 N5 1.436(3) . ?
C37 C38 1.384(4) . ?
C37 C42 1.517(4) . ?
C38 C39 1.374(4) . ?
C38 H38 0.95 . ?
C39 C40 1.384(4) . ?
C39 C44 1.517(4) . ?
C40 C41 1.391(4) . ?
C40 H40 0.95 . ?
C41 C43 1.502(4) . ?
C42 H42A 0.98 . ?
C42 H42B 0.98 . ?
C42 H42C 0.98 . ?
C43 H43A 0.98 . ?
C43 H43B 0.98 . ?
C43 H43C 0.98 . ?
C44 H44A 0.98 . ?
C44 H44B 0.98 . ?
C44 H44C 0.98 . ?
N1 V1 1.828(2) . ?
Cl1 V1 2.3715(8) . ?
Cl2 V1 2.3938(8) . ?
